data_7056941
loop_
_publ_author_name
'Erb, William'
'Levanen, Gael'
'Roisnel, Thierry'
'Dorcet, Vincent'

_publ_section_title
;
 Application of the Curtius rearrangement to the synthesis of
 1&#x2032;-aminoferrocene-1-carboxylic acid derivatives
;
_journal_issue 5
_journal_name_full 'New Journal of Chemistry'
_journal_page_first 3808
_journal_paper_doi 10.1039/C7NJ05020H
_journal_volume 42
_journal_year 2018
_chemical_compound_source 'synthesis as described'
_chemical_formula_moiety 'C12 H9 Fe N3 O3'
_chemical_formula_sum 'C12 H9 Fe N3 O3'
_chemical_formula_weight 299.07
_space_group_crystal_system triclinic
_space_group_IT_number 2
_space_group_name_Hall '-P 1'
_space_group_name_H-M_alt 'P -1'
_symmetry_space_group_name_Hall '-P 1'
_symmetry_space_group_name_H-M 'P -1'
_atom_sites_solution_hydrogens mixed
_audit_update_record
;
2017-11-05 deposited with the CCDC.
2018-01-29 downloaded from the CCDC.
;
_cell_angle_alpha 76.132(2)
_cell_angle_beta 79.3330(10)
_cell_angle_gamma 79.2490(10)
_cell_formula_units_Z 2
_cell_length_a 5.8750(2)
_cell_length_b 7.3536(3)
_cell_length_c 14.1683(5)
_cell_measurement_reflns_used 2988
_cell_measurement_temperature 295
_cell_measurement_theta_max 27.05
_cell_measurement_theta_min 2.89
_cell_measurement_wavelength 0.71073
_cell_volume 577.47(4)
_computing_cell_refinement 'Bruker APEX2 (Bruker, 2014)'
_computing_data_collection 'Bruker APEX2 (Bruker, 2014)'
_computing_data_reduction 'Bruker APEX2 (Bruker, 2014)'
_computing_molecular_graphics 'SXGRAPH (Farrugia, 1999), Mercury (CSD, 2016)'
_computing_publication_material 'CRYSCALC (T. Roisnel, local program, 2017)'
_computing_structure_refinement 'SHELXL-2016/6 (Sheldrick, 2016)'
_computing_structure_solution 'SHELXT (Sheldrick, 2015)'
_diffrn_ambient_temperature 295
_diffrn_detector 'CCD plate'
_diffrn_measured_fraction_theta_full 0.982
_diffrn_measured_fraction_theta_max 0.962
_diffrn_measurement_device_type 'APEXII, Bruker-AXS'
_diffrn_measurement_method 'CCD rotation images, thin slices'
_diffrn_radiation_monochromator graphite
_diffrn_radiation_probe x-ray
_diffrn_radiation_source 'fine-focus sealed tube'
_diffrn_radiation_type MoK\a
_diffrn_radiation_wavelength 0.71073
_diffrn_reflns_av_R_equivalents 0.0324
_diffrn_reflns_av_unetI/netI 0.0400
_diffrn_reflns_limit_h_max 7
_diffrn_reflns_limit_h_min -7
_diffrn_reflns_limit_k_max 9
_diffrn_reflns_limit_k_min -9
_diffrn_reflns_limit_l_max 18
_diffrn_reflns_limit_l_min -18
_diffrn_reflns_number 7239
_diffrn_reflns_theta_full 25.242
_diffrn_reflns_theta_max 27.455
_diffrn_reflns_theta_min 3.522
_exptl_absorpt_coefficient_mu 1.313
_exptl_absorpt_correction_T_max 0.961
_exptl_absorpt_correction_T_min 0.852
_exptl_absorpt_correction_type multi-scan
_exptl_absorpt_process_details
;
  [Sheldrick, G.M. (2014). SADABS Bruker AXS Inc., Madison, Wisconsin, USA]
;
_exptl_crystal_colour orange
_exptl_crystal_density_diffrn 1.720
_exptl_crystal_description board
_exptl_crystal_F_000 304
_exptl_crystal_size_max 0.450
_exptl_crystal_size_mid 0.170
_exptl_crystal_size_min 0.030
_refine_diff_density_max 0.325
_refine_diff_density_min -0.281
_refine_diff_density_rms 0.060
_refine_ls_extinction_method none
_refine_ls_goodness_of_fit_ref 1.096
_refine_ls_hydrogen_treatment mixed
_refine_ls_matrix_type full
_refine_ls_number_parameters 169
_refine_ls_number_reflns 2552
_refine_ls_number_restraints 0
_refine_ls_restrained_S_all 1.096
_refine_ls_R_factor_all 0.0418
_refine_ls_R_factor_gt 0.0324
_refine_ls_shift/su_max 0.022
_refine_ls_shift/su_mean 0.002
_refine_ls_structure_factor_coef Fsqd
_refine_ls_weighting_details 'w=1/[\s^2^(Fo^2^)+(0.0380P)^2^] where P=(Fo^2^+2Fc^2^)/3'
_refine_ls_weighting_scheme calc
_refine_ls_wR_factor_gt 0.0744
_refine_ls_wR_factor_ref 0.0797
_reflns_Friedel_coverage 0.000
_reflns_number_gt 2148
_reflns_number_total 2552
_reflns_threshold_expression >2sigma(I)
_cod_data_source_file c7nj05020h2.cif
_cod_data_source_block WE2663
_cod_depositor_comments 'Adding full bibliography for 7056941--7056946.cif.'
_cod_database_code 7056941

loop_
_space_group_symop_operation_xyz
'x, y, z'
'-x, -y, -z'

loop_
_atom_site_label
_atom_site_type_symbol
_atom_site_fract_x
_atom_site_fract_y
_atom_site_fract_z
_atom_site_U_iso_or_equiv
_atom_site_adp_type
_atom_site_occupancy
_atom_site_site_symmetry_order
_atom_site_calc_flag
_atom_site_refinement_flags_posn
_atom_site_refinement_flags_adp
Fe1 Fe 0.33068(4) 0.69261(4) 0.76014(2) 0.02743(12) Uani 1 1 d . .
C1 C 0.5848(3) 0.8633(3) 0.71123(16) 0.0328(5) Uani 1 1 d . .
H1 H 0.743354 0.827883 0.716074 0.039 Uiso 1 1 calc R U
C2 C 0.4749(4) 0.8566(3) 0.63184(16) 0.0367(5) Uani 1 1 d . .
H2 H 0.548604 0.815439 0.575058 0.044 Uiso 1 1 calc R U
C3 C 0.2339(4) 0.9230(3) 0.65351(16) 0.0373(5) Uani 1 1 d . .
H3 H 0.122129 0.933406 0.613053 0.045 Uiso 1 1 calc R U
C4 C 0.1899(4) 0.9710(3) 0.74655(16) 0.0337(5) Uani 1 1 d . .
H4 H 0.045337 1.017670 0.778238 0.040 Uiso 1 1 calc R U
C5 C 0.4079(3) 0.9347(3) 0.78292(15) 0.0308(5) Uani 1 1 d . .
C6 C 0.4472(4) 0.9556(3) 0.87855(16) 0.0349(5) Uani 1 1 d . .
O7 O 0.2565(3) 1.0089(3) 0.93494(13) 0.0489(5) Uani 1 1 d . .
H7 H 0.281(5) 1.026(4) 0.984(2) 0.059 Uiso 1 1 d . U
O8 O 0.6432(3) 0.9297(3) 0.90159(12) 0.0494(4) Uani 1 1 d . .
C11 C 0.1312(3) 0.4906(3) 0.76269(16) 0.0352(5) Uani 1 1 d . .
H11 H 0.020023 0.499959 0.722109 0.042 Uiso 1 1 calc R U
C12 C 0.0887(4) 0.5423(3) 0.85513(17) 0.0403(5) Uani 1 1 d . .
H12 H -0.055236 0.592728 0.885693 0.048 Uiso 1 1 calc R U
C13 C 0.3036(4) 0.5039(3) 0.89300(17) 0.0414(5) Uani 1 1 d . .
H13 H 0.324249 0.523760 0.953085 0.050 Uiso 1 1 calc R U
C14 C 0.4816(4) 0.4304(3) 0.82423(16) 0.0354(5) Uani 1 1 d . .
H14 H 0.639225 0.394297 0.830725 0.042 Uiso 1 1 calc R U
C15 C 0.3749(3) 0.4217(3) 0.74294(16) 0.0318(5) Uani 1 1 d . .
C16 C 0.4892(4) 0.3700(3) 0.64993(16) 0.0333(5) Uani 1 1 d . .
O17 O 0.3908(3) 0.3524(2) 0.58621(12) 0.0426(4) Uani 1 1 d . .
N18 N 0.7385(3) 0.3432(3) 0.64463(15) 0.0433(3) Uani 1 1 d . .
N19 N 0.8448(3) 0.3101(3) 0.56361(16) 0.0433(3) Uani 1 1 d . .
N20 N 0.9578(4) 0.2810(3) 0.49519(17) 0.0581(6) Uani 1 1 d . .

loop_
_atom_site_aniso_label
_atom_site_aniso_U_11
_atom_site_aniso_U_22
_atom_site_aniso_U_33
_atom_site_aniso_U_23
_atom_site_aniso_U_13
_atom_site_aniso_U_12
Fe1 0.02887(19) 0.02904(18) 0.02641(18) -0.00786(13) -0.00321(12) -0.00771(12)
C1 0.0310(11) 0.0323(11) 0.0353(12) -0.0082(9) 0.0014(9) -0.0104(9)
C2 0.0493(13) 0.0356(12) 0.0259(11) -0.0083(9) 0.0030(9) -0.0141(10)
C3 0.0438(13) 0.0344(12) 0.0357(13) -0.0036(10) -0.0164(10) -0.0057(10)
C4 0.0339(11) 0.0304(11) 0.0380(13) -0.0115(10) -0.0059(9) -0.0015(9)
C5 0.0329(11) 0.0309(11) 0.0321(12) -0.0120(9) -0.0020(9) -0.0093(8)
C6 0.0400(13) 0.0334(11) 0.0355(12) -0.0142(10) -0.0029(10) -0.0095(9)
O7 0.0382(9) 0.0758(12) 0.0424(10) -0.0363(10) -0.0011(8) -0.0068(8)
O8 0.0366(9) 0.0746(12) 0.0472(10) -0.0352(9) -0.0097(7) -0.0014(8)
C11 0.0342(11) 0.0361(12) 0.0392(13) -0.0060(10) -0.0079(9) -0.0148(9)
C12 0.0366(12) 0.0443(13) 0.0375(13) -0.0045(11) 0.0045(10) -0.0153(10)
C13 0.0528(14) 0.0438(13) 0.0280(12) -0.0002(10) -0.0058(10) -0.0184(11)
C14 0.0376(12) 0.0334(12) 0.0352(12) -0.0014(10) -0.0109(9) -0.0075(9)
C15 0.0358(11) 0.0257(10) 0.0364(12) -0.0066(9) -0.0067(9) -0.0093(8)
C16 0.0407(12) 0.0222(10) 0.0385(13) -0.0055(9) -0.0093(10) -0.0062(9)
O17 0.0463(9) 0.0463(9) 0.0420(10) -0.0136(8) -0.0153(7) -0.0101(7)
N18 0.0375(8) 0.0493(8) 0.0470(9) -0.0207(7) -0.0094(6) 0.0003(6)
N19 0.0375(8) 0.0493(8) 0.0470(9) -0.0207(7) -0.0094(6) 0.0003(6)
N20 0.0479(12) 0.0738(16) 0.0553(15) -0.0302(13) -0.0082(11) 0.0063(11)

loop_
_atom_type_symbol
_atom_type_description
_atom_type_scat_dispersion_real
_atom_type_scat_dispersion_imag
_atom_type_scat_source
C C 0.0033 0.0016 'International Tables Vol C Tables 4.2.6.8 and 6.1.1.4'
H H 0.0000 0.0000 'International Tables Vol C Tables 4.2.6.8 and 6.1.1.4'
Fe Fe 0.3463 0.8444 'International Tables Vol C Tables 4.2.6.8 and 6.1.1.4'
N N 0.0061 0.0033 'International Tables Vol C Tables 4.2.6.8 and 6.1.1.4'
O O 0.0106 0.0060 'International Tables Vol C Tables 4.2.6.8 and 6.1.1.4'

loop_
_geom_angle_atom_site_label_1
_geom_angle_atom_site_label_2
_geom_angle_atom_site_label_3
_geom_angle
C5 Fe1 C15 159.57(8)
C5 Fe1 C14 122.82(9)
C15 Fe1 C14 41.15(8)
C5 Fe1 C4 41.02(8)
C15 Fe1 C4 158.34(9)
C14 Fe1 C4 158.29(9)
C5 Fe1 C1 41.14(8)
C15 Fe1 C1 123.37(8)
C14 Fe1 C1 108.55(8)
C4 Fe1 C1 68.90(8)
C5 Fe1 C11 157.94(8)
C15 Fe1 C11 40.99(8)
C14 Fe1 C11 68.88(9)
C4 Fe1 C11 121.42(8)
C1 Fe1 C11 159.04(9)
C5 Fe1 C3 68.12(9)
C15 Fe1 C3 123.33(9)
C14 Fe1 C3 160.32(9)
C4 Fe1 C3 40.39(8)
C1 Fe1 C3 67.84(9)
C11 Fe1 C3 107.18(9)
C5 Fe1 C13 107.63(9)
C15 Fe1 C13 68.34(9)
C14 Fe1 C13 40.45(9)
C4 Fe1 C13 121.95(9)
C1 Fe1 C13 124.36(9)
C11 Fe1 C13 68.04(9)
C3 Fe1 C13 157.65(9)
C5 Fe1 C12 122.33(9)
C15 Fe1 C12 68.45(9)
C14 Fe1 C12 68.38(9)
C4 Fe1 C12 106.13(9)
C1 Fe1 C12 159.69(9)
C11 Fe1 C12 40.39(8)
C3 Fe1 C12 121.91(9)
C13 Fe1 C12 40.36(9)
C5 Fe1 C2 68.30(8)
C15 Fe1 C2 108.49(8)
C14 Fe1 C2 124.64(9)
C4 Fe1 C2 68.22(9)
C1 Fe1 C2 40.24(9)
C11 Fe1 C2 122.93(9)
C3 Fe1 C2 40.16(9)
C13 Fe1 C2 160.69(9)
C12 Fe1 C2 157.95(9)
C2 C1 C5 107.57(18)
C2 C1 Fe1 70.36(12)
C5 C1 Fe1 68.74(11)
C2 C1 H1 126.2
C5 C1 H1 126.2
Fe1 C1 H1 126.2
C3 C2 C1 108.19(19)
C3 C2 Fe1 69.65(12)
C1 C2 Fe1 69.40(12)
C3 C2 H2 125.9
C1 C2 H2 125.9
Fe1 C2 H2 126.6
C2 C3 C4 108.94(19)
C2 C3 Fe1 70.19(12)
C4 C3 Fe1 69.27(12)
C2 C3 H3 125.5
C4 C3 H3 125.5
Fe1 C3 H3 126.6
C3 C4 C5 107.32(17)
C3 C4 Fe1 70.34(12)
C5 C4 Fe1 69.12(11)
C3 C4 H4 126.3
C5 C4 H4 126.3
Fe1 C4 H4 125.8
C4 C5 C1 107.98(18)
C4 C5 C6 126.98(18)
C1 C5 C6 124.97(18)
C4 C5 Fe1 69.86(11)
C1 C5 Fe1 70.12(11)
C6 C5 Fe1 123.16(15)
O8 C6 O7 123.6(2)
O8 C6 C5 122.30(18)
O7 C6 C5 114.07(18)
C6 O7 H7 113(2)
C12 C11 C15 107.74(19)
C12 C11 Fe1 70.07(12)
C15 C11 Fe1 68.80(11)
C12 C11 H11 126.1
C15 C11 H11 126.1
Fe1 C11 H11 126.6
C13 C12 C11 108.16(19)
C13 C12 Fe1 69.78(12)
C11 C12 Fe1 69.54(12)
C13 C12 H12 125.9
C11 C12 H12 125.9
Fe1 C12 H12 126.3
C14 C13 C12 108.6(2)
C14 C13 Fe1 69.18(12)
C12 C13 Fe1 69.86(13)
C14 C13 H13 125.7
C12 C13 H13 125.7
Fe1 C13 H13 126.9
C13 C14 C15 107.49(19)
C13 C14 Fe1 70.37(12)
C15 C14 Fe1 69.09(12)
C13 C14 H14 126.3
C15 C14 H14 126.3
Fe1 C14 H14 125.9
C11 C15 C14 107.98(18)
C11 C15 C16 123.66(19)
C14 C15 C16 128.13(19)
C11 C15 Fe1 70.22(11)
C14 C15 Fe1 69.77(12)
C16 C15 Fe1 121.25(14)
O17 C16 N18 123.9(2)
O17 C16 C15 125.7(2)
N18 C16 C15 110.38(18)
N19 N18 C16 112.84(18)
N20 N19 N18 173.4(2)

loop_
_geom_bond_atom_site_label_1
_geom_bond_atom_site_label_2
_geom_bond_distance
Fe1 C5 2.027(2)
Fe1 C15 2.028(2)
Fe1 C14 2.037(2)
Fe1 C4 2.037(2)
Fe1 C1 2.046(2)
Fe1 C11 2.047(2)
Fe1 C3 2.051(2)
Fe1 C13 2.053(2)
Fe1 C12 2.054(2)
Fe1 C2 2.058(2)
C1 C2 1.412(3)
C1 C5 1.431(3)
C1 H1 0.9300
C2 C3 1.411(3)
C2 H2 0.9300
C3 C4 1.411(3)
C3 H3 0.9300
C4 C5 1.424(3)
C4 H4 0.9300
C5 C6 1.463(3)
C6 O8 1.223(3)
C6 O7 1.305(3)
O7 H7 0.78(3)
C11 C12 1.416(3)
C11 C15 1.427(3)
C11 H11 0.9300
C12 C13 1.417(3)
C12 H12 0.9300
C13 C14 1.414(3)
C13 H13 0.9300
C14 C15 1.428(3)
C14 H14 0.9300
C15 C16 1.466(3)
C16 O17 1.201(2)
C16 N18 1.431(3)
N18 N19 1.257(3)
N19 N20 1.111(3)

loop_
_geom_torsion_atom_site_label_1
_geom_torsion_atom_site_label_2
_geom_torsion_atom_site_label_3
_geom_torsion_atom_site_label_4
_geom_torsion
C5 C1 C2 C3 0.2(2)
Fe1 C1 C2 C3 59.03(15)
C5 C1 C2 Fe1 -58.88(14)
C1 C2 C3 C4 -0.3(2)
Fe1 C2 C3 C4 58.57(15)
C1 C2 C3 Fe1 -58.88(15)
C2 C3 C4 C5 0.3(2)
Fe1 C3 C4 C5 59.47(14)
C2 C3 C4 Fe1 -59.14(15)
C3 C4 C5 C1 -0.2(2)
Fe1 C4 C5 C1 60.01(14)
C3 C4 C5 C6 -177.2(2)
Fe1 C4 C5 C6 -116.9(2)
C3 C4 C5 Fe1 -60.25(15)
C2 C1 C5 C4 0.1(2)
Fe1 C1 C5 C4 -59.85(14)
C2 C1 C5 C6 177.09(19)
Fe1 C1 C5 C6 117.2(2)
C2 C1 C5 Fe1 59.90(14)
C4 C5 C6 O8 -176.4(2)
C1 C5 C6 O8 7.2(3)
Fe1 C5 C6 O8 94.9(2)
C4 C5 C6 O7 1.8(3)
C1 C5 C6 O7 -174.7(2)
Fe1 C5 C6 O7 -86.9(2)
C15 C11 C12 C13 -0.6(2)
Fe1 C11 C12 C13 -59.29(15)
C15 C11 C12 Fe1 58.67(14)
C11 C12 C13 C14 0.7(3)
Fe1 C12 C13 C14 -58.46(15)
C11 C12 C13 Fe1 59.14(15)
C12 C13 C14 C15 -0.5(2)
Fe1 C13 C14 C15 -59.35(14)
C12 C13 C14 Fe1 58.88(16)
C12 C11 C15 C14 0.3(2)
Fe1 C11 C15 C14 59.79(14)
C12 C11 C15 C16 -174.48(19)
Fe1 C11 C15 C16 -115.02(19)
C12 C11 C15 Fe1 -59.46(15)
C13 C14 C15 C11 0.1(2)
Fe1 C14 C15 C11 -60.08(14)
C13 C14 C15 C16 174.6(2)
Fe1 C14 C15 C16 114.4(2)
C13 C14 C15 Fe1 60.17(15)
C11 C15 C16 O17 -11.6(3)
C14 C15 C16 O17 174.7(2)
Fe1 C15 C16 O17 -97.5(2)
C11 C15 C16 N18 168.25(18)
C14 C15 C16 N18 -5.5(3)
Fe1 C15 C16 N18 82.4(2)
O17 C16 N18 N19 4.0(3)
C15 C16 N18 N19 -175.89(19)
